data_7248944
loop_
_publ_author_name
'Huang, Cheng'
'Kang, Chen'
'Liu, Hong-Jun'
'Wang, Chen-Lu'
'Tang, Sheng'
'Qin, Yu-Shu'
'Wei, Zhenhong'
'Cai, Hu'

_publ_section_title
;
 N-Sulfonylation of azoles with sulfonyl hydrazides enabled by
 electrocatalysis
;
_journal_issue 15
_journal_name_full 'Green Chemistry'
_journal_page_first 8706
_journal_page_last 8710
_journal_paper_doi 10.1039/D4GC02474E
_journal_volume 26
_journal_year 2024
_chemical_formula_moiety '0.15(C12 H12 N2 O4 S)'
_chemical_formula_sum 'C H Cl0 N O S0.08'
_chemical_formula_weight 45.49
_space_group_crystal_system triclinic
_space_group_IT_number 2
_space_group_name_Hall '-P 1'
_space_group_name_H-M_alt 'P -1'
_atom_sites_solution_hydrogens geom
_atom_sites_solution_primary dual
_audit_creation_date 2024-01-07
_audit_creation_method
;
Olex2 1.2
(compiled 2018.05.29 svn.r3508 for OlexSys, GUI svn.r5506)
;
_audit_update_record
;
2024-01-27 deposited with the CCDC.	2024-07-03 downloaded from the CCDC.
;
_cell_angle_alpha 84.179(4)
_cell_angle_beta 73.900(3)
_cell_angle_gamma 63.163(3)
_cell_formula_units_Z 13
_cell_length_a 7.3939(16)
_cell_length_b 7.7731(17)
_cell_length_c 13.160(3)
_cell_measurement_reflns_used 2377
_cell_measurement_temperature 296(2)
_cell_measurement_theta_max 27.62
_cell_measurement_theta_min 2.94
_cell_volume 648.2(2)
_computing_cell_refinement 'SAINT v8.34A (Bruker, 2013)'
_computing_data_reduction 'SAINT v8.34A (Bruker, 2013)'
_computing_molecular_graphics 'Olex2 (Dolomanov et al., 2009)'
_computing_publication_material 'Olex2 (Dolomanov et al., 2009)'
_computing_structure_refinement 'ShelXL (Sheldrick, 2015)'
_computing_structure_solution 'ShelXT (Sheldrick, 2015)'
_diffrn_ambient_temperature 296.15
_diffrn_measured_fraction_theta_full 0.993
_diffrn_measured_fraction_theta_max 0.944
_diffrn_measurement_device_type 'CCD area detector'
_diffrn_measurement_method 'phi and omega scans'
_diffrn_radiation_monochromator graphite
_diffrn_radiation_type MoK\a
_diffrn_radiation_wavelength 0.71073
_diffrn_reflns_av_R_equivalents 0.0220
_diffrn_reflns_av_unetI/netI 0.0372
_diffrn_reflns_Laue_measured_fraction_full 0.993
_diffrn_reflns_Laue_measured_fraction_max 0.944
_diffrn_reflns_limit_h_max 9
_diffrn_reflns_limit_h_min -6
_diffrn_reflns_limit_k_max 10
_diffrn_reflns_limit_k_min -8
_diffrn_reflns_limit_l_max 17
_diffrn_reflns_limit_l_min -17
_diffrn_reflns_number 3956
_diffrn_reflns_point_group_measured_fraction_full 0.993
_diffrn_reflns_point_group_measured_fraction_max 0.944
_diffrn_reflns_theta_full 25.242
_diffrn_reflns_theta_max 27.684
_diffrn_reflns_theta_min 2.938
_exptl_absorpt_coefficient_mu 0.211
_exptl_absorpt_correction_T_max 0.7456
_exptl_absorpt_correction_T_min 0.5742
_exptl_absorpt_correction_type none
_exptl_absorpt_process_details
;
SADABS-2014/5 (Bruker,2014/5) was used for absorption correction.
wR2(int) was 0.0726 before and 0.0295 after correction.
The Ratio of minimum to maximum transmission is 0.7701.
The \l/2 correction factor is 0.00150.
;
_exptl_crystal_density_diffrn 1.515
_exptl_crystal_F_000 302
_refine_diff_density_max 0.200
_refine_diff_density_min -0.327
_refine_diff_density_rms 0.058
_refine_ls_extinction_coef 0.61(2)
_refine_ls_extinction_expression Fc^*^=kFc[1+0.001xFc^2^\l^3^/sin(2\q)]^-1/4^
_refine_ls_extinction_method 'SHELXL-2018/3 (Sheldrick 2018)'
_refine_ls_goodness_of_fit_ref 1.060
_refine_ls_hydrogen_treatment constr
_refine_ls_matrix_type full
_refine_ls_number_parameters 174
_refine_ls_number_reflns 2865
_refine_ls_number_restraints 0
_refine_ls_restrained_S_all 1.060
_refine_ls_R_factor_all 0.0511
_refine_ls_R_factor_gt 0.0409
_refine_ls_shift/su_max 0.000
_refine_ls_shift/su_mean 0.000
_refine_ls_structure_factor_coef Fsqd
_refine_ls_weighting_details 'w=1/[\s^2^(Fo^2^)+(0.0529P)^2^+0.1768P] where P=(Fo^2^+2Fc^2^)/3'
_refine_ls_weighting_scheme calc
_refine_ls_wR_factor_gt 0.1041
_refine_ls_wR_factor_ref 0.1127
_reflns_Friedel_coverage 0.000
_reflns_number_gt 2361
_reflns_number_total 2865
_reflns_threshold_expression 'I > 2\s(I)'
_cod_data_source_file d4gc02474e2.cif
_cod_data_source_block t_CCDC1
_cod_depositor_comments 'Adding full bibliography for 7248943--7248944.cif.'
_cod_database_code 7248944
_shelx_shelxl_version_number 2018/3
_shelx_space_group_comment
;
The symmetry employed for this shelxl refinement is uniquely defined
by the following loop, which should always be used as a source of
symmetry information in preference to the above space-group names.
They are only intended as comments.
;
_olex2_refinement_description
;
1. Fixed Uiso
 At 1.2 times of:
  All C(H) groups, All C(H,H) groups
 At 1.5 times of:
  All C(H,H,H) groups
2.a Secondary CH2 refined with riding coordinates:
 C11(H11A,H11B)
2.b Aromatic/amide H refined with riding coordinates:
 C2(H2), C3(H3), C4(H4), C5(H5), C6(H6), C7(H7), C9(H9)
2.c Idealised Me refined as rotating group:
 C12(H12A,H12B,H12C)
;
_olex2_submission_special_instructions 'No special instructions were received'

loop_
_space_group_symop_operation_xyz
'x, y, z'
'-x, -y, -z'

loop_
_atom_site_label
_atom_site_type_symbol
_atom_site_fract_x
_atom_site_fract_y
_atom_site_fract_z
_atom_site_U_iso_or_equiv
_atom_site_adp_type
_atom_site_occupancy
_atom_site_site_symmetry_order
_atom_site_calc_flag
_atom_site_refinement_flags_posn
_atom_site_refinement_flags_adp
_atom_site_refinement_flags_occupancy
_atom_site_disorder_assembly
_atom_site_disorder_group
S1 S 0.07359(6) 0.78766(6) 0.81580(3) 0.04118(18) Uani 1 1 d . . . . .
C1 C 0.1914(3) 0.5953(2) 0.89284(12) 0.0361(4) Uani 1 1 d . . . . .
O1 O -0.0160(2) 0.7345(2) 0.74962(11) 0.0530(4) Uani 1 1 d . . . . .
N1 N 0.2821(2) 0.8056(2) 0.72941(11) 0.0381(3) Uani 1 1 d . . . . .
O2 O -0.0412(2) 0.96108(19) 0.87701(11) 0.0602(4) Uani 1 1 d . . . . .
N2 N 0.3964(3) 0.8755(2) 0.76205(12) 0.0497(4) Uani 1 1 d . . . . .
C2 C 0.2991(3) 0.4117(3) 0.84747(15) 0.0488(4) Uani 1 1 d . . . . .
H2 H 0.305547 0.390916 0.777930 0.059 Uiso 1 1 calc R . . . .
C3 C 0.3967(4) 0.2603(3) 0.90771(18) 0.0613(6) Uani 1 1 d . . . . .
H3 H 0.471214 0.135713 0.878518 0.074 Uiso 1 1 calc R . . . .
O3 O 0.6448(3) 0.6548(2) 0.41672(11) 0.0654(4) Uani 1 1 d . . . . .
C4 C 0.3847(4) 0.2920(3) 1.01054(18) 0.0596(5) Uani 1 1 d . . . . .
H4 H 0.451733 0.189118 1.050589 0.071 Uiso 1 1 calc R . . . .
O4 O 0.8402(2) 0.75912(19) 0.47096(10) 0.0487(3) Uani 1 1 d . . . . .
C5 C 0.2752(4) 0.4734(3) 1.05414(15) 0.0576(5) Uani 1 1 d . . . . .
H5 H 0.265982 0.492791 1.124335 0.069 Uiso 1 1 calc R . . . .
C6 C 0.1775(3) 0.6291(3) 0.99598(14) 0.0465(4) Uani 1 1 d . . . . .
H6 H 0.104388 0.753342 1.025604 0.056 Uiso 1 1 calc R . . . .
C7 C 0.5506(3) 0.8549(3) 0.67825(14) 0.0469(4) Uani 1 1 d . . . . .
H7 H 0.655429 0.891081 0.676215 0.056 Uiso 1 1 calc R . . . .
C8 C 0.5390(3) 0.7713(2) 0.59149(13) 0.0375(4) Uani 1 1 d . . . . .
C9 C 0.3659(3) 0.7405(2) 0.62783(13) 0.0398(4) Uani 1 1 d . . . . .
H9 H 0.314856 0.685273 0.590151 0.048 Uiso 1 1 calc R . . . .
C10 C 0.6768(3) 0.7219(2) 0.48417(14) 0.0421(4) Uani 1 1 d . . . . .
C11 C 0.9853(3) 0.7138(3) 0.36649(15) 0.0536(5) Uani 1 1 d . . . . .
H11A H 0.912556 0.784580 0.313501 0.064 Uiso 1 1 calc R . . . .
H11B H 1.046041 0.576990 0.350158 0.064 Uiso 1 1 calc R . . . .
C12 C 1.1521(4) 0.7699(4) 0.3669(2) 0.0707(7) Uani 1 1 d . . . . .
H12A H 1.247440 0.746848 0.297707 0.106 Uiso 1 1 calc GR . . . .
H12B H 1.227211 0.694684 0.417276 0.106 Uiso 1 1 calc GR . . . .
H12C H 1.089621 0.904275 0.386051 0.106 Uiso 1 1 calc GR . . . .

loop_
_atom_site_aniso_label
_atom_site_aniso_U_11
_atom_site_aniso_U_22
_atom_site_aniso_U_33
_atom_site_aniso_U_23
_atom_site_aniso_U_13
_atom_site_aniso_U_12
S1 0.0364(3) 0.0430(3) 0.0400(3) 0.00179(18) -0.01069(18) -0.01385(19)
C1 0.0350(8) 0.0411(9) 0.0332(8) 0.0016(6) -0.0081(6) -0.0181(7)
O1 0.0464(7) 0.0703(9) 0.0521(8) 0.0101(7) -0.0226(6) -0.0305(7)
N1 0.0447(8) 0.0420(8) 0.0340(7) 0.0028(6) -0.0145(6) -0.0226(6)
O2 0.0544(8) 0.0447(8) 0.0584(9) -0.0066(6) -0.0050(7) -0.0062(6)
N2 0.0573(10) 0.0652(10) 0.0412(8) -0.0017(7) -0.0172(7) -0.0365(8)
C2 0.0569(11) 0.0464(10) 0.0380(9) -0.0025(8) -0.0111(8) -0.0186(9)
C3 0.0699(14) 0.0420(11) 0.0611(13) 0.0054(9) -0.0160(11) -0.0169(10)
O3 0.0792(11) 0.0892(11) 0.0455(8) -0.0142(7) -0.0040(7) -0.0561(9)
C4 0.0688(14) 0.0585(12) 0.0586(12) 0.0240(10) -0.0271(11) -0.0329(11)
O4 0.0468(7) 0.0588(8) 0.0436(7) 0.0011(6) -0.0094(6) -0.0274(6)
C5 0.0737(14) 0.0806(15) 0.0361(9) 0.0145(10) -0.0213(9) -0.0477(12)
C6 0.0537(11) 0.0526(10) 0.0365(9) -0.0040(8) -0.0081(8) -0.0275(9)
C7 0.0511(11) 0.0584(11) 0.0448(10) 0.0034(8) -0.0184(8) -0.0328(9)
C8 0.0424(9) 0.0346(8) 0.0385(9) 0.0050(6) -0.0153(7) -0.0176(7)
C9 0.0482(10) 0.0413(9) 0.0361(8) 0.0010(7) -0.0148(7) -0.0229(8)
C10 0.0490(10) 0.0380(9) 0.0418(9) 0.0040(7) -0.0129(8) -0.0212(8)
C11 0.0486(11) 0.0604(12) 0.0436(10) 0.0052(9) -0.0055(8) -0.0216(9)
C12 0.0517(13) 0.0873(17) 0.0699(15) 0.0135(13) -0.0092(11) -0.0341(12)

loop_
_atom_type_symbol
_atom_type_description
_atom_type_scat_dispersion_real
_atom_type_scat_dispersion_imag
_atom_type_scat_source
C C 0.0033 0.0016 'International Tables Vol C Tables 4.2.6.8 and 6.1.1.4'
H H 0.0000 0.0000 'International Tables Vol C Tables 4.2.6.8 and 6.1.1.4'
N N 0.0061 0.0033 'International Tables Vol C Tables 4.2.6.8 and 6.1.1.4'
O O 0.0106 0.0060 'International Tables Vol C Tables 4.2.6.8 and 6.1.1.4'
Cl Cl 0.1484 0.1585 'International Tables Vol C Tables 4.2.6.8 and 6.1.1.4'
S S 0.1246 0.1234 'International Tables Vol C Tables 4.2.6.8 and 6.1.1.4'

loop_
_geom_angle_atom_site_label_1
_geom_angle_atom_site_label_2
_geom_angle_atom_site_label_3
_geom_angle
_geom_angle_site_symmetry_1
_geom_angle_site_symmetry_3
_geom_angle_publ_flag
O1 S1 C1 110.53(8) . . ?
O1 S1 N1 103.13(8) . . ?
N1 S1 C1 102.88(7) . . ?
O2 S1 C1 110.55(9) . . ?
O2 S1 O1 121.21(9) . . ?
O2 S1 N1 106.56(8) . . ?
C2 C1 S1 118.48(13) . . ?
C6 C1 S1 119.70(14) . . ?
C6 C1 C2 121.81(17) . . ?
N2 N1 S1 120.76(12) . . ?
C9 N1 S1 126.53(12) . . ?
C9 N1 N2 112.45(14) . . ?
C7 N2 N1 103.96(14) . . ?
C1 C2 H2 120.8 . . ?
C3 C2 C1 118.40(17) . . ?
C3 C2 H2 120.8 . . ?
C2 C3 H3 119.8 . . ?
C4 C3 C2 120.4(2) . . ?
C4 C3 H3 119.8 . . ?
C3 C4 H4 119.9 . . ?
C5 C4 C3 120.26(19) . . ?
C5 C4 H4 119.9 . . ?
C10 O4 C11 115.68(14) . . ?
C4 C5 H5 119.5 . . ?
C4 C5 C6 121.08(18) . . ?
C6 C5 H5 119.5 . . ?
C1 C6 C5 118.05(18) . . ?
C1 C6 H6 121.0 . . ?
C5 C6 H6 121.0 . . ?
N2 C7 H7 124.0 . . ?
N2 C7 C8 112.09(16) . . ?
C8 C7 H7 124.0 . . ?
C7 C8 C10 130.52(16) . . ?
C9 C8 C7 104.98(15) . . ?
C9 C8 C10 124.50(15) . . ?
N1 C9 C8 106.51(15) . . ?
N1 C9 H9 126.7 . . ?
C8 C9 H9 126.7 . . ?
O3 C10 O4 124.46(17) . . ?
O3 C10 C8 123.39(17) . . ?
O4 C10 C8 112.14(15) . . ?
O4 C11 H11A 110.2 . . ?
O4 C11 H11B 110.2 . . ?
O4 C11 C12 107.50(18) . . ?
H11A C11 H11B 108.5 . . ?
C12 C11 H11A 110.2 . . ?
C12 C11 H11B 110.2 . . ?
C11 C12 H12A 109.5 . . ?
C11 C12 H12B 109.5 . . ?
C11 C12 H12C 109.5 . . ?
H12A C12 H12B 109.5 . . ?
H12A C12 H12C 109.5 . . ?
H12B C12 H12C 109.5 . . ?

loop_
_geom_bond_atom_site_label_1
_geom_bond_atom_site_label_2
_geom_bond_distance
_geom_bond_site_symmetry_2
_geom_bond_publ_flag
S1 C1 1.7405(17) . ?
S1 O1 1.4170(13) . ?
S1 N1 1.6967(15) . ?
S1 O2 1.4123(14) . ?
C1 C2 1.382(2) . ?
C1 C6 1.376(2) . ?
N1 N2 1.363(2) . ?
N1 C9 1.350(2) . ?
N2 C7 1.310(2) . ?
C2 H2 0.9300 . ?
C2 C3 1.377(3) . ?
C3 H3 0.9300 . ?
C3 C4 1.372(3) . ?
O3 C10 1.199(2) . ?
C4 H4 0.9300 . ?
C4 C5 1.359(3) . ?
O4 C10 1.328(2) . ?
O4 C11 1.450(2) . ?
C5 H5 0.9300 . ?
C5 C6 1.379(3) . ?
C6 H6 0.9300 . ?
C7 H7 0.9300 . ?
C7 C8 1.410(2) . ?
C8 C9 1.356(2) . ?
C8 C10 1.462(2) . ?
C9 H9 0.9300 . ?
C11 H11A 0.9700 . ?
C11 H11B 0.9700 . ?
C11 C12 1.483(3) . ?
C12 H12A 0.9600 . ?
C12 H12B 0.9600 . ?
C12 H12C 0.9600 . ?
